data_2227301
loop_
_publ_author_name
'Vinuchakkaravarthy, T.'
'Sangeetha, C. K.'
'Velmurugan, D.'

_publ_section_title
;
 Tris(2,4-di-<i>tert</i>-butylphenyl) phosphate
;
_journal_coeditor_code CI5107
_journal_issue 9
_journal_name_full 'Acta Crystallographica Section E'
_journal_page_first o2207
_journal_page_last o2208
_journal_paper_doi 10.1107/S1600536810029673
_journal_volume 66
_journal_year 2010
_chemical_formula_iupac 'C42 H63 O4 P'
_chemical_formula_moiety 'C42 H63 O4 P'
_chemical_formula_sum 'C42 H63 O4 P'
_chemical_formula_weight 662.89
_chemical_name_systematic
;
Tris(2,4-di-<i>tert</i>-butylphenyl) phosphate
;
_space_group_IT_number 14
_symmetry_cell_setting monoclinic
_symmetry_space_group_name_Hall '-P 2yn'
_symmetry_space_group_name_H-M 'P 1 21/n 1'
_atom_sites_solution_hydrogens geom
_atom_sites_solution_primary direct
_atom_sites_solution_secondary difmap
_cell_angle_alpha 90.00
_cell_angle_beta 91.578(6)
_cell_angle_gamma 90.00
_cell_formula_units_Z 4
_cell_length_a 15.702(4)
_cell_length_b 16.262(4)
_cell_length_c 16.262(4)
_cell_measurement_reflns_used 3749
_cell_measurement_temperature 293(2)
_cell_measurement_theta_max 28.6
_cell_measurement_theta_min 1.8
_cell_volume 4150.9(18)
_computing_cell_refinement 'SAINT (Bruker, 2004)'
_computing_data_collection 'APEX2 (Bruker, 2004)'
_computing_data_reduction 'SAINT (Bruker, 2004)'
_computing_molecular_graphics 'ORTEP-3 (Farrugia, 1997)'
_computing_publication_material 'SHELXL97 (Sheldrick, 2008<i>b</i>) and PLATON (Spek, 2009)'
_computing_structure_refinement 'SHELXL97 (Sheldrick, 2008<i>b</i>)'
_computing_structure_solution 'SHELXS97 (Sheldrick, 2008<i>b</i>)'
_diffrn_ambient_temperature 293(2)
_diffrn_measured_fraction_theta_full 0.977
_diffrn_measured_fraction_theta_max 0.977
_diffrn_measurement_device_type 'Bruker Kappa APEXII CCD area-detector diffractometer'
_diffrn_measurement_method '\w and \f scans '
_diffrn_radiation_monochromator graphite
_diffrn_radiation_source 'fine-focus sealed tube'
_diffrn_radiation_type MoK\a
_diffrn_radiation_wavelength 0.71073
_diffrn_reflns_av_R_equivalents 0.0477
_diffrn_reflns_av_sigmaI/netI 0.0487
_diffrn_reflns_limit_h_max 20
_diffrn_reflns_limit_h_min -20
_diffrn_reflns_limit_k_max 21
_diffrn_reflns_limit_k_min -21
_diffrn_reflns_limit_l_max 21
_diffrn_reflns_limit_l_min -19
_diffrn_reflns_number 40376
_diffrn_reflns_theta_full 28.58
_diffrn_reflns_theta_max 28.58
_diffrn_reflns_theta_min 1.77
_diffrn_standards_number 0
_exptl_absorpt_coefficient_mu 0.102
_exptl_absorpt_correction_T_max 0.981
_exptl_absorpt_correction_T_min 0.975
_exptl_absorpt_correction_type multi-scan
_exptl_absorpt_process_details '(SADABS; Sheldrick, 2008<i>a</i>)'
_exptl_crystal_colour White
_exptl_crystal_density_diffrn 1.061
_exptl_crystal_density_method 'not measured'
_exptl_crystal_description Block
_exptl_crystal_F_000 1448
_exptl_crystal_size_max 0.25
_exptl_crystal_size_mid 0.22
_exptl_crystal_size_min 0.19
_refine_diff_density_max 0.373
_refine_diff_density_min -0.340
_refine_ls_extinction_method none
_refine_ls_goodness_of_fit_ref 1.023
_refine_ls_hydrogen_treatment constr
_refine_ls_matrix_type full
_refine_ls_number_parameters 480
_refine_ls_number_reflns 10329
_refine_ls_number_restraints 96
_refine_ls_restrained_S_all 1.073
_refine_ls_R_factor_all 0.1157
_refine_ls_R_factor_gt 0.0568
_refine_ls_shift/su_max 0.001
_refine_ls_shift/su_mean 0.000
_refine_ls_structure_factor_coef Fsqd
_refine_ls_weighting_details 'calc w=1/[\s^2^(Fo^2^)+(0.0826P)^2^+0.8971P] where P=(Fo^2^+2Fc^2^)/3'
_refine_ls_weighting_scheme calc
_refine_ls_wR_factor_gt 0.1503
_refine_ls_wR_factor_ref 0.1841
_reflns_number_gt 5669
_reflns_number_total 10329
_reflns_threshold_expression I>2\s(I)
_cod_data_source_file ci5107.cif
_cod_data_source_block I
_cod_original_sg_symbol_H-M 'P 21/n'
_cod_database_code 2227301
_cod_database_fobs_code 2227301

loop_
_symmetry_equiv_pos_as_xyz
'x, y, z'
'-x+1/2, y+1/2, -z+1/2'
'-x, -y, -z'
'x-1/2, -y-1/2, z-1/2'

loop_
_atom_site_type_symbol
_atom_site_label
_atom_site_fract_x
_atom_site_fract_y
_atom_site_fract_z
_atom_site_U_iso_or_equiv
_atom_site_adp_type
_atom_site_calc_flag
_atom_site_refinement_flags
_atom_site_occupancy
_atom_site_disorder_assembly
_atom_site_disorder_group
P P1 0.80834(3) 0.31741(3) 0.17910(4) 0.04635(17) Uani d . 1 . .
O O1 0.77840(9) 0.32898(10) 0.08683(10) 0.0541(4) Uani d . 1 . .
O O2 0.75319(10) 0.26971(9) 0.23155(10) 0.0544(4) Uani d . 1 . .
O O3 0.90074(9) 0.28306(9) 0.16739(11) 0.0561(4) Uani d . 1 . .
O O4 0.82627(10) 0.40839(9) 0.20586(10) 0.0548(4) Uani d . 1 . .
C C1 0.53071(13) 0.35143(13) -0.01505(15) 0.0488(5) Uani d . 1 A .
C C2 0.54388(14) 0.32741(14) 0.06516(15) 0.0533(6) Uani d . 1 . .
H H2 0.4972 0.3147 0.0968 0.064 Uiso calc R 1 . .
C C3 0.62501(14) 0.32170(14) 0.10006(15) 0.0522(6) Uani d . 1 . .
H H3 0.6325 0.3057 0.1547 0.063 Uiso calc R 1 . .
C C4 0.69482(13) 0.33985(13) 0.05346(14) 0.0450(5) Uani d . 1 . .
C C5 0.68692(14) 0.36596(13) -0.02816(14) 0.0493(5) Uani d . 1 . .
C C6 0.60322(14) 0.36998(14) -0.05986(15) 0.0543(6) Uani d . 1 . .
H H6 0.5952 0.3861 -0.1144 0.065 Uiso calc R 1 . .
C C7 0.44112(15) 0.35747(16) -0.05561(16) 0.0607(6) Uani d D 1 . .
C C8 0.4393(6) 0.3024(6) -0.1327(6) 0.085(3) Uani d PU 0.567(14) A 1
H H8A 0.4402 0.2457 -0.1163 0.102 Uiso calc PR 0.567(14) A 1
H H8B 0.4882 0.3139 -0.1649 0.102 Uiso calc PR 0.567(14) A 1
H H8C 0.3883 0.3132 -0.1648 0.102 Uiso calc PR 0.567(14) A 1
C C9 0.3724(4) 0.3209(9) 0.0000(5) 0.107(3) Uani d PU 0.567(14) A 1
H H9A 0.3950 0.2733 0.0279 0.129 Uiso calc PR 0.567(14) A 1
H H9B 0.3235 0.3054 -0.0332 0.129 Uiso calc PR 0.567(14) A 1
H H9C 0.3562 0.3612 0.0397 0.129 Uiso calc PR 0.567(14) A 1
C C10 0.4207(7) 0.4443(5) -0.0816(8) 0.103(3) Uani d PU 0.567(14) A 1
H H10A 0.3932 0.4723 -0.0376 0.124 Uiso calc PR 0.567(14) A 1
H H10B 0.3835 0.4434 -0.1294 0.124 Uiso calc PR 0.567(14) A 1
H H10C 0.4724 0.4725 -0.0942 0.124 Uiso calc PR 0.567(14) A 1
C C8A 0.4184(10) 0.2826(7) -0.1025(11) 0.108(5) Uani d PDU 0.433(14) A 2
H H8AA 0.4199 0.2360 -0.0663 0.130 Uiso calc PR 0.433(14) A 2
H H8AB 0.4583 0.2746 -0.1454 0.130 Uiso calc PR 0.433(14) A 2
H H8AC 0.3621 0.2885 -0.1263 0.130 Uiso calc PR 0.433(14) A 2
C C9A 0.3777(6) 0.3814(12) 0.0089(6) 0.108(4) Uani d PDU 0.433(14) A 2
H H9AA 0.3743 0.3383 0.0491 0.129 Uiso calc PR 0.433(14) A 2
H H9AB 0.3227 0.3897 -0.0169 0.129 Uiso calc PR 0.433(14) A 2
H H9AC 0.3961 0.4313 0.0355 0.129 Uiso calc PR 0.433(14) A 2
C C10A 0.4376(8) 0.4308(8) -0.1153(8) 0.089(4) Uani d PDU 0.433(14) A 2
H H10D 0.4383 0.4812 -0.0846 0.107 Uiso calc PR 0.433(14) A 2
H H10E 0.3863 0.4279 -0.1487 0.107 Uiso calc PR 0.433(14) A 2
H H10F 0.4861 0.4291 -0.1500 0.107 Uiso calc PR 0.433(14) A 2
C C11 0.76410(15) 0.38937(16) -0.08056(16) 0.0599(6) Uani d . 1 . .
C C12 0.8214(2) 0.31473(19) -0.0926(2) 0.0890(10) Uani d . 1 . .
H H12A 0.8709 0.3310 -0.1219 0.107 Uiso calc R 1 . .
H H12B 0.7907 0.2735 -0.1236 0.107 Uiso calc R 1 . .
H H12C 0.8385 0.2927 -0.0399 0.107 Uiso calc R 1 . .
C C13 0.81492(18) 0.45868(17) -0.0382(2) 0.0806(9) Uani d . 1 . .
H H13A 0.8394 0.4390 0.0128 0.097 Uiso calc R 1 . .
H H13B 0.7777 0.5041 -0.0277 0.097 Uiso calc R 1 . .
H H13C 0.8595 0.4764 -0.0733 0.097 Uiso calc R 1 . .
C C14 0.7358(2) 0.4221(3) -0.1651(2) 0.1123(13) Uani d . 1 . .
H H14A 0.7848 0.4395 -0.1945 0.135 Uiso calc R 1 . .
H H14B 0.6981 0.4680 -0.1584 0.135 Uiso calc R 1 . .
H H14C 0.7067 0.3794 -0.1954 0.135 Uiso calc R 1 . .
C C15 0.92470(13) 0.19949(12) 0.15720(14) 0.0466(5) Uani d . 1 . .
C C16 0.86524(15) 0.13759(14) 0.16109(16) 0.0573(6) Uani d . 1 . .
H H16 0.8079 0.1506 0.1657 0.069 Uiso calc R 1 . .
C C17 0.89021(16) 0.05613(14) 0.15820(16) 0.0589(6) Uani d . 1 . .
H H17 0.8492 0.0149 0.1601 0.071 Uiso calc R 1 . .
C C18 0.97496(15) 0.03491(13) 0.15252(14) 0.0525(6) Uani d . 1 B .
C C19 1.03290(15) 0.09966(13) 0.14503(14) 0.0524(6) Uani d . 1 . .
H H19 1.0900 0.0863 0.1392 0.063 Uiso calc R 1 . .
C C20 1.01107(14) 0.18317(13) 0.14575(14) 0.0479(5) Uani d . 1 . .
C C21 1.00460(17) -0.05547(14) 0.15407(17) 0.0639(7) Uani d D 1 . .
C C22 1.0388(5) -0.0797(3) 0.0717(3) 0.098(2) Uani d PDU 0.668(7) B 1
H H22A 1.0961 -0.0601 0.0675 0.118 Uiso calc PR 0.668(7) B 1
H H22B 1.0038 -0.0560 0.0286 0.118 Uiso calc PR 0.668(7) B 1
H H22C 1.0381 -0.1386 0.0667 0.118 Uiso calc PR 0.668(7) B 1
C C23 1.0779(5) -0.0663(3) 0.2184(4) 0.117(3) Uani d PDU 0.668(7) B 1
H H23A 1.0990 -0.0133 0.2349 0.140 Uiso calc PR 0.668(7) B 1
H H23B 1.1230 -0.0975 0.1947 0.140 Uiso calc PR 0.668(7) B 1
H H23C 1.0572 -0.0949 0.2655 0.140 Uiso calc PR 0.668(7) B 1
C C24 0.9340(4) -0.1140(3) 0.1769(6) 0.130(3) Uani d PDU 0.668(7) B 1
H H24A 0.9142 -0.1003 0.2305 0.156 Uiso calc PR 0.668(7) B 1
H H24B 0.9553 -0.1694 0.1774 0.156 Uiso calc PR 0.668(7) B 1
H H24C 0.8877 -0.1096 0.1373 0.156 Uiso calc PR 0.668(7) B 1
C C22A 0.9980(12) -0.0870(8) 0.2385(7) 0.115(5) Uani d PDU 0.332(7) B 2
H H22D 1.0372 -0.0579 0.2743 0.138 Uiso calc PR 0.332(7) B 2
H H22E 1.0115 -0.1446 0.2394 0.138 Uiso calc PR 0.332(7) B 2
H H22F 0.9410 -0.0790 0.2569 0.138 Uiso calc PR 0.332(7) B 2
C C23A 0.9422(8) -0.1038(6) 0.0956(9) 0.114(5) Uani d PDU 0.332(7) B 2
H H23D 0.9081 -0.0656 0.0639 0.136 Uiso calc PR 0.332(7) B 2
H H23E 0.9059 -0.1379 0.1276 0.136 Uiso calc PR 0.332(7) B 2
H H23F 0.9743 -0.1375 0.0592 0.136 Uiso calc PR 0.332(7) B 2
C C24A 1.0915(9) -0.0643(8) 0.1216(12) 0.128(5) Uani d PDU 0.332(7) B 2
H H24D 1.1312 -0.0342 0.1559 0.154 Uiso calc PR 0.332(7) B 2
H H24E 1.0923 -0.0432 0.0666 0.154 Uiso calc PR 0.332(7) B 2
H H24F 1.1071 -0.1214 0.1215 0.154 Uiso calc PR 0.332(7) B 2
C C25 1.07798(15) 0.25155(14) 0.13433(17) 0.0602(7) Uani d . 1 . .
C C26 1.16553(17) 0.21537(19) 0.1140(2) 0.0894(10) Uani d . 1 . .
H H26A 1.1867 0.1833 0.1597 0.107 Uiso calc R 1 . .
H H26B 1.2046 0.2593 0.1034 0.107 Uiso calc R 1 . .
H H26C 1.1599 0.1810 0.0661 0.107 Uiso calc R 1 . .
C C27 1.08814(17) 0.30289(17) 0.2130(2) 0.0766(8) Uani d . 1 . .
H H27A 1.1044 0.2677 0.2582 0.092 Uiso calc R 1 . .
H H27B 1.0350 0.3292 0.2244 0.092 Uiso calc R 1 . .
H H27C 1.1313 0.3439 0.2058 0.092 Uiso calc R 1 . .
C C28 1.0509(2) 0.30698(17) 0.0608(2) 0.0821(9) Uani d . 1 . .
H H28A 1.0922 0.3499 0.0544 0.099 Uiso calc R 1 . .
H H28B 0.9962 0.3309 0.0708 0.099 Uiso calc R 1 . .
H H28C 1.0473 0.2745 0.0115 0.099 Uiso calc R 1 . .
C C29 0.83683(13) 0.44192(12) 0.28703(14) 0.0461(5) Uani d . 1 . .
C C30 0.80912(15) 0.39926(14) 0.35457(15) 0.0566(6) Uani d . 1 . .
H H30 0.7860 0.3469 0.3482 0.068 Uiso calc R 1 . .
C C31 0.81596(16) 0.43484(14) 0.43200(16) 0.0569(6) Uani d . 1 . .
H H31 0.7980 0.4054 0.4774 0.068 Uiso calc R 1 . .
C C32 0.84884(14) 0.51314(14) 0.44336(15) 0.0523(6) Uani d . 1 . .
C C33 0.87591(14) 0.55355(14) 0.37267(15) 0.0524(6) Uani d . 1 . .
H H33 0.8981 0.6062 0.3791 0.063 Uiso calc R 1 . .
C C34 0.87219(13) 0.52098(12) 0.29329(14) 0.0470(5) Uani d . 1 . .
C C35 0.90342(15) 0.56929(13) 0.21791(16) 0.0562(6) Uani d . 1 . .
C C36 0.97073(17) 0.51997(16) 0.17182(19) 0.0753(8) Uani d . 1 . .
H H36A 0.9463 0.4690 0.1528 0.090 Uiso calc R 1 . .
H H36B 1.0185 0.5088 0.2083 0.090 Uiso calc R 1 . .
H H36C 0.9894 0.5513 0.1256 0.090 Uiso calc R 1 . .
C C37 0.82689(18) 0.58997(16) 0.16050(17) 0.0707(7) Uani d . 1 . .
H H37A 0.8464 0.6184 0.1129 0.085 Uiso calc R 1 . .
H H37B 0.7877 0.6243 0.1891 0.085 Uiso calc R 1 . .
H H37C 0.7987 0.5401 0.1437 0.085 Uiso calc R 1 . .
C C38 0.9459(2) 0.65100(16) 0.2443(2) 0.0808(9) Uani d . 1 . .
H H38A 0.9644 0.6798 0.1964 0.097 Uiso calc R 1 . .
H H38B 0.9941 0.6398 0.2801 0.097 Uiso calc R 1 . .
H H38C 0.9056 0.6842 0.2727 0.097 Uiso calc R 1 . .
C C39 0.85283(17) 0.55513(16) 0.52831(16) 0.0635(7) Uani d . 1 . .
C C40 0.9374(2) 0.6003(3) 0.5429(2) 0.1156(13) Uani d . 1 . .
H H40A 0.9396 0.6226 0.5976 0.139 Uiso calc R 1 . .
H H40B 0.9419 0.6441 0.5037 0.139 Uiso calc R 1 . .
H H40C 0.9837 0.5625 0.5365 0.139 Uiso calc R 1 . .
C C41 0.7845(2) 0.6210(3) 0.5294(2) 0.1212(15) Uani d . 1 . .
H H41A 0.7293 0.5956 0.5258 0.145 Uiso calc R 1 . .
H H41B 0.7910 0.6572 0.4834 0.145 Uiso calc R 1 . .
H H41C 0.7898 0.6519 0.5796 0.145 Uiso calc R 1 . .
C C42 0.8437(3) 0.4962(2) 0.5980(2) 0.1315(16) Uani d U 1 . .
H H42A 0.7873 0.4734 0.5963 0.158 Uiso calc R 1 . .
H H42B 0.8533 0.5246 0.6492 0.158 Uiso calc R 1 . .
H H42C 0.8847 0.4528 0.5933 0.158 Uiso calc R 1 . .

loop_
_atom_site_aniso_label
_atom_site_aniso_U_11
_atom_site_aniso_U_22
_atom_site_aniso_U_33
_atom_site_aniso_U_12
_atom_site_aniso_U_13
_atom_site_aniso_U_23
P1 0.0426(3) 0.0424(3) 0.0536(4) 0.0009(2) -0.0056(2) 0.0007(3)
O1 0.0401(8) 0.0708(10) 0.0512(10) 0.0022(7) -0.0023(7) 0.0024(8)
O2 0.0534(9) 0.0509(8) 0.0583(11) -0.0046(7) -0.0054(7) 0.0050(7)
O3 0.0408(8) 0.0416(8) 0.0853(12) 0.0017(6) -0.0073(7) -0.0025(8)
O4 0.0687(10) 0.0426(8) 0.0530(10) -0.0014(7) 0.0015(8) -0.0003(7)
C1 0.0449(12) 0.0515(12) 0.0497(15) -0.0002(10) -0.0052(10) -0.0044(10)
C2 0.0424(12) 0.0627(14) 0.0550(16) -0.0018(10) 0.0024(10) 0.0029(11)
C3 0.0459(12) 0.0635(14) 0.0470(14) 0.0016(10) -0.0003(10) 0.0058(11)
C4 0.0402(11) 0.0466(11) 0.0481(14) 0.0005(9) -0.0034(9) -0.0028(10)
C5 0.0484(12) 0.0510(12) 0.0484(15) -0.0038(10) 0.0012(10) -0.0005(10)
C6 0.0534(13) 0.0635(14) 0.0455(15) -0.0032(11) -0.0058(10) 0.0022(11)
C7 0.0475(13) 0.0712(16) 0.0624(17) -0.0014(11) -0.0130(11) -0.0046(13)
C8 0.063(4) 0.103(6) 0.086(5) -0.008(3) -0.029(3) -0.020(4)
C9 0.051(3) 0.177(8) 0.092(5) -0.024(4) -0.012(3) 0.016(5)
C10 0.077(5) 0.067(4) 0.163(8) 0.015(3) -0.036(5) -0.014(5)
C8A 0.088(7) 0.074(5) 0.161(10) -0.010(5) -0.042(7) -0.019(6)
C9A 0.047(4) 0.167(9) 0.109(6) 0.027(6) -0.009(4) -0.002(6)
C10A 0.061(5) 0.096(7) 0.109(7) 0.016(4) -0.037(5) 0.012(6)
C11 0.0535(13) 0.0757(16) 0.0509(16) -0.0086(12) 0.0065(11) 0.0057(12)
C12 0.084(2) 0.091(2) 0.094(2) -0.0067(17) 0.0424(18) -0.0130(17)
C13 0.0713(18) 0.0772(18) 0.094(2) -0.0210(15) 0.0206(16) 0.0024(16)
C14 0.087(2) 0.185(4) 0.065(2) -0.025(2) 0.0074(17) 0.040(2)
C15 0.0464(12) 0.0394(10) 0.0536(14) 0.0013(9) -0.0089(10) -0.0027(9)
C16 0.0442(12) 0.0505(13) 0.0766(18) -0.0010(10) -0.0080(11) -0.0065(12)
C17 0.0619(15) 0.0447(12) 0.0702(18) -0.0076(11) 0.0007(12) -0.0071(11)
C18 0.0661(15) 0.0438(11) 0.0477(15) 0.0012(10) 0.0044(11) -0.0045(10)
C19 0.0523(13) 0.0500(12) 0.0552(15) 0.0089(10) 0.0056(10) -0.0016(11)
C20 0.0495(12) 0.0464(11) 0.0478(14) 0.0005(10) 0.0010(10) -0.0014(10)
C21 0.0820(18) 0.0429(12) 0.0674(18) 0.0071(12) 0.0121(14) -0.0018(12)
C22 0.154(5) 0.060(3) 0.082(4) 0.037(3) 0.010(3) -0.013(2)
C23 0.159(6) 0.068(3) 0.122(5) 0.045(3) -0.043(4) 0.000(3)
C24 0.126(5) 0.055(3) 0.211(8) 0.000(3) 0.045(5) 0.034(4)
C22A 0.157(9) 0.086(6) 0.103(8) 0.036(7) 0.008(7) 0.026(6)
C23A 0.142(9) 0.061(5) 0.136(9) 0.021(6) -0.021(7) -0.029(6)
C24A 0.146(9) 0.082(6) 0.160(10) 0.041(6) 0.048(7) 0.014(7)
C25 0.0506(13) 0.0508(12) 0.0797(19) -0.0050(10) 0.0095(12) -0.0014(12)
C26 0.0595(17) 0.0759(18) 0.134(3) -0.0055(14) 0.0286(18) 0.0014(18)
C27 0.0587(16) 0.0699(16) 0.101(2) -0.0147(13) -0.0051(15) -0.0120(16)
C28 0.090(2) 0.0639(16) 0.094(2) -0.0081(15) 0.0217(17) 0.0146(15)
C29 0.0455(11) 0.0422(11) 0.0504(14) 0.0043(9) -0.0021(9) -0.0021(10)
C30 0.0662(15) 0.0452(12) 0.0583(17) -0.0046(11) -0.0019(12) 0.0020(11)
C31 0.0661(15) 0.0532(13) 0.0512(16) -0.0006(11) 0.0000(11) 0.0060(11)
C32 0.0469(12) 0.0512(12) 0.0584(16) 0.0073(10) -0.0053(10) -0.0033(11)
C33 0.0476(12) 0.0447(11) 0.0646(17) -0.0004(9) -0.0014(11) -0.0043(11)
C34 0.0404(11) 0.0435(11) 0.0570(15) 0.0035(9) 0.0000(9) 0.0001(10)
C35 0.0597(14) 0.0440(11) 0.0653(17) -0.0014(10) 0.0105(12) -0.0002(11)
C36 0.0670(16) 0.0689(16) 0.091(2) -0.0023(13) 0.0262(15) -0.0037(15)
C37 0.0847(19) 0.0614(15) 0.0661(19) 0.0085(14) 0.0052(14) 0.0117(13)
C38 0.100(2) 0.0547(14) 0.089(2) -0.0185(15) 0.0223(17) -0.0017(14)
C39 0.0652(16) 0.0664(15) 0.0586(17) 0.0062(13) -0.0038(12) -0.0064(13)
C40 0.112(3) 0.143(3) 0.092(3) -0.027(3) -0.007(2) -0.048(2)
C41 0.116(3) 0.148(3) 0.099(3) 0.054(3) 0.000(2) -0.044(3)
C42 0.229(5) 0.100(3) 0.065(2) -0.021(3) -0.008(3) -0.002(2)

loop_
_atom_type_symbol
_atom_type_description
_atom_type_scat_dispersion_real
_atom_type_scat_dispersion_imag
_atom_type_scat_source
C C 0.0033 0.0016 'International Tables Vol C Tables 4.2.6.8 and 6.1.1.4'
H H 0.0000 0.0000 'International Tables Vol C Tables 4.2.6.8 and 6.1.1.4'
O O 0.0106 0.0060 'International Tables Vol C Tables 4.2.6.8 and 6.1.1.4'
P P 0.1023 0.0942 'International Tables Vol C Tables 4.2.6.8 and 6.1.1.4'

loop_
_geom_angle_atom_site_label_1
_geom_angle_atom_site_label_2
_geom_angle_atom_site_label_3
_geom_angle_site_symmetry_1
_geom_angle_site_symmetry_3
_geom_angle
_geom_angle_publ_flag
O2 P1 O4 . . 116.48(9) ?
O2 P1 O3 . . 116.59(9) ?
O4 P1 O3 . . 102.13(8) ?
O2 P1 O1 . . 117.14(9) ?
O4 P1 O1 . . 101.49(9) ?
O3 P1 O1 . . 100.36(9) ?
C4 O1 P1 . . 129.05(14) ?
C15 O3 P1 . . 127.04(13) ?
C29 O4 P1 . . 129.11(14) ?
C2 C1 C6 . . 116.9(2) ?
C2 C1 C7 . . 122.5(2) ?
C6 C1 C7 . . 120.6(2) ?
C1 C2 C3 . . 121.5(2) ?
C1 C2 H2 . . 119.3 ?
C3 C2 H2 . . 119.3 ?
C4 C3 C2 . . 119.7(2) ?
C4 C3 H3 . . 120.1 ?
C2 C3 H3 . . 120.1 ?
C3 C4 C5 . . 122.4(2) ?
C3 C4 O1 . . 120.2(2) ?
C5 C4 O1 . . 117.33(18) ?
C4 C5 C6 . . 114.98(19) ?
C4 C5 C11 . . 123.2(2) ?
C6 C5 C11 . . 121.8(2) ?
C5 C6 C1 . . 124.5(2) ?
C5 C6 H6 . . 117.8 ?
C1 C6 H6 . . 117.8 ?
C8A C7 C10 . . 125.6(7) ?
C8A C7 C9A . . 114.5(7) ?
C10 C7 C9A . . 79.3(6) ?
C8A C7 C10A . . 108.0(8) ?
C9A C7 C10A . . 103.0(6) ?
C10 C7 C8 . . 108.6(6) ?
C9A C7 C8 . . 135.6(6) ?
C10A C7 C8 . . 86.4(6) ?
C8A C7 C1 . . 112.0(6) ?
C10 C7 C1 . . 111.4(5) ?
C9A C7 C1 . . 109.2(4) ?
C10A C7 C1 . . 109.7(5) ?
C8 C7 C1 . . 107.9(4) ?
C8A C7 C9 . . 79.7(6) ?
C10 C7 C9 . . 112.2(5) ?
C10A C7 C9 . . 130.9(6) ?
C8 C7 C9 . . 104.7(5) ?
C1 C7 C9 . . 111.6(3) ?
C7 C8 H8A . . 109.5 ?
C7 C8 H8B . . 109.5 ?
H8A C8 H8B . . 109.5 ?
C7 C8 H8C . . 109.5 ?
H8A C8 H8C . . 109.5 ?
H8B C8 H8C . . 109.5 ?
C7 C9 H9A . . 109.5 ?
C7 C9 H9B . . 109.5 ?
H9A C9 H9B . . 109.5 ?
C7 C9 H9C . . 109.5 ?
H9A C9 H9C . . 109.5 ?
H9B C9 H9C . . 109.5 ?
C7 C10 H10A . . 109.5 ?
C7 C10 H10B . . 109.5 ?
H10A C10 H10B . . 109.5 ?
C7 C10 H10C . . 109.5 ?
H10A C10 H10C . . 109.5 ?
H10B C10 H10C . . 109.5 ?
C7 C8A H8AA . . 109.5 ?
C7 C8A H8AB . . 109.5 ?
H8AA C8A H8AB . . 109.5 ?
C7 C8A H8AC . . 109.5 ?
H8AA C8A H8AC . . 109.5 ?
H8AB C8A H8AC . . 109.5 ?
C7 C9A H9AA . . 109.5 ?
C7 C9A H9AB . . 109.5 ?
H9AA C9A H9AB . . 109.5 ?
C7 C9A H9AC . . 109.5 ?
H9AA C9A H9AC . . 109.5 ?
H9AB C9A H9AC . . 109.5 ?
C7 C10A H10D . . 109.5 ?
C7 C10A H10E . . 109.5 ?
H10D C10A H10E . . 109.5 ?
C7 C10A H10F . . 109.5 ?
H10D C10A H10F . . 109.5 ?
H10E C10A H10F . . 109.5 ?
C12 C11 C14 . . 108.6(3) ?
C12 C11 C13 . . 109.9(2) ?
C14 C11 C13 . . 106.4(2) ?
C12 C11 C5 . . 110.4(2) ?
C14 C11 C5 . . 111.6(2) ?
C13 C11 C5 . . 109.8(2) ?
C11 C12 H12A . . 109.5 ?
C11 C12 H12B . . 109.5 ?
H12A C12 H12B . . 109.5 ?
C11 C12 H12C . . 109.5 ?
H12A C12 H12C . . 109.5 ?
H12B C12 H12C . . 109.5 ?
C11 C13 H13A . . 109.5 ?
C11 C13 H13B . . 109.5 ?
H13A C13 H13B . . 109.5 ?
C11 C13 H13C . . 109.5 ?
H13A C13 H13C . . 109.5 ?
H13B C13 H13C . . 109.5 ?
C11 C14 H14A . . 109.5 ?
C11 C14 H14B . . 109.5 ?
H14A C14 H14B . . 109.5 ?
C11 C14 H14C . . 109.5 ?
H14A C14 H14C . . 109.5 ?
H14B C14 H14C . . 109.5 ?
C16 C15 C20 . . 121.93(19) ?
C16 C15 O3 . . 120.82(19) ?
C20 C15 O3 . . 117.23(18) ?
C15 C16 C17 . . 120.4(2) ?
C15 C16 H16 . . 119.8 ?
C17 C16 H16 . . 119.8 ?
C18 C17 C16 . . 121.1(2) ?
C18 C17 H17 . . 119.4 ?
C16 C17 H17 . . 119.4 ?
C17 C18 C19 . . 116.6(2) ?
C17 C18 C21 . . 121.9(2) ?
C19 C18 C21 . . 121.5(2) ?
C18 C19 C20 . . 124.7(2) ?
C18 C19 H19 . . 117.7 ?
C20 C19 H19 . . 117.7 ?
C15 C20 C19 . . 115.04(19) ?
C15 C20 C25 . . 122.98(19) ?
C19 C20 C25 . . 121.98(19) ?
C22A C21 C24A . . 112.8(9) ?
C22A C21 C22 . . 140.6(5) ?
C24A C21 C22 . . 46.0(7) ?
C22A C21 C24 . . 58.8(7) ?
C24A C21 C24 . . 135.4(6) ?
C22 C21 C24 . . 109.5(4) ?
C22A C21 C18 . . 108.6(5) ?
C24A C21 C18 . . 111.5(5) ?
C22 C21 C18 . . 110.5(3) ?
C24 C21 C18 . . 112.4(3) ?
C22A C21 C23 . . 53.0(6) ?
C24A C21 C23 . . 63.5(8) ?
C22 C21 C23 . . 107.2(4) ?
C24 C21 C23 . . 107.4(5) ?
C18 C21 C23 . . 109.8(3) ?
C22A C21 C23A . . 109.6(8) ?
C24A C21 C23A . . 107.6(9) ?
C22 C21 C23A . . 63.8(6) ?
C24 C21 C23A . . 51.8(6) ?
C18 C21 C23A . . 106.6(4) ?
C23 C21 C23A . . 143.2(5) ?
C21 C22 H22A . . 109.5 ?
C21 C22 H22B . . 109.5 ?
H22A C22 H22B . . 109.5 ?
C21 C22 H22C . . 109.5 ?
H22A C22 H22C . . 109.5 ?
H22B C22 H22C . . 109.5 ?
C21 C23 H23A . . 109.5 ?
C21 C23 H23B . . 109.5 ?
H23A C23 H23B . . 109.5 ?
C21 C23 H23C . . 109.5 ?
H23A C23 H23C . . 109.5 ?
H23B C23 H23C . . 109.5 ?
C21 C24 H24A . . 109.5 ?
C21 C24 H24B . . 109.5 ?
H24A C24 H24B . . 109.5 ?
C21 C24 H24C . . 109.5 ?
H24A C24 H24C . . 109.5 ?
H24B C24 H24C . . 109.5 ?
C21 C22A H22D . . 109.5 ?
C21 C22A H22E . . 109.5 ?
H22D C22A H22E . . 109.5 ?
C21 C22A H22F . . 109.5 ?
H22D C22A H22F . . 109.5 ?
H22E C22A H22F . . 109.5 ?
C21 C23A H23D . . 109.5 ?
C21 C23A H23E . . 109.5 ?
H23D C23A H23E . . 109.5 ?
C21 C23A H23F . . 109.5 ?
H23D C23A H23F . . 109.5 ?
H23E C23A H23F . . 109.5 ?
C21 C24A H24D . . 109.5 ?
C21 C24A H24E . . 109.5 ?
H24D C24A H24E . . 109.5 ?
C21 C24A H24F . . 109.5 ?
H24D C24A H24F . . 109.5 ?
H24E C24A H24F . . 109.5 ?
C27 C25 C26 . . 108.3(2) ?
C27 C25 C20 . . 110.3(2) ?
C26 C25 C20 . . 111.4(2) ?
C27 C25 C28 . . 110.4(2) ?
C26 C25 C28 . . 106.5(2) ?
C20 C25 C28 . . 109.8(2) ?
C25 C26 H26A . . 109.5 ?
C25 C26 H26B . . 109.5 ?
H26A C26 H26B . . 109.5 ?
C25 C26 H26C . . 109.5 ?
H26A C26 H26C . . 109.5 ?
H26B C26 H26C . . 109.5 ?
C25 C27 H27A . . 109.5 ?
C25 C27 H27B . . 109.5 ?
H27A C27 H27B . . 109.5 ?
C25 C27 H27C . . 109.5 ?
H27A C27 H27C . . 109.5 ?
H27B C27 H27C . . 109.5 ?
C25 C28 H28A . . 109.5 ?
C25 C28 H28B . . 109.5 ?
H28A C28 H28B . . 109.5 ?
C25 C28 H28C . . 109.5 ?
H28A C28 H28C . . 109.5 ?
H28B C28 H28C . . 109.5 ?
C30 C29 C34 . . 122.4(2) ?
C30 C29 O4 . . 120.71(19) ?
C34 C29 O4 . . 116.79(19) ?
C29 C30 C31 . . 119.6(2) ?
C29 C30 H30 . . 120.2 ?
C31 C30 H30 . . 120.2 ?
C32 C31 C30 . . 121.6(2) ?
C32 C31 H31 . . 119.2 ?
C30 C31 H31 . . 119.2 ?
C31 C32 C33 . . 116.3(2) ?
C31 C32 C39 . . 122.2(2) ?
C33 C32 C39 . . 121.5(2) ?
C34 C33 C32 . . 125.1(2) ?
C34 C33 H33 . . 117.4 ?
C32 C33 H33 . . 117.4 ?
C33 C34 C29 . . 114.9(2) ?
C33 C34 C35 . . 122.29(19) ?
C29 C34 C35 . . 122.8(2) ?
C36 C35 C37 . . 110.7(2) ?
C36 C35 C38 . . 106.7(2) ?
C37 C35 C38 . . 107.8(2) ?
C36 C35 C34 . . 111.00(19) ?
C37 C35 C34 . . 109.43(19) ?
C38 C35 C34 . . 111.2(2) ?
C35 C36 H36A . . 109.5 ?
C35 C36 H36B . . 109.5 ?
H36A C36 H36B . . 109.5 ?
C35 C36 H36C . . 109.5 ?
H36A C36 H36C . . 109.5 ?
H36B C36 H36C . . 109.5 ?
C35 C37 H37A . . 109.5 ?
C35 C37 H37B . . 109.5 ?
H37A C37 H37B . . 109.5 ?
C35 C37 H37C . . 109.5 ?
H37A C37 H37C . . 109.5 ?
H37B C37 H37C . . 109.5 ?
C35 C38 H38A . . 109.5 ?
C35 C38 H38B . . 109.5 ?
H38A C38 H38B . . 109.5 ?
C35 C38 H38C . . 109.5 ?
H38A C38 H38C . . 109.5 ?
H38B C38 H38C . . 109.5 ?
C42 C39 C41 . . 111.2(3) ?
C42 C39 C40 . . 106.9(3) ?
C41 C39 C40 . . 105.7(3) ?
C42 C39 C32 . . 113.2(2) ?
C41 C39 C32 . . 108.2(2) ?
C40 C39 C32 . . 111.4(2) ?
C39 C40 H40A . . 109.5 ?
C39 C40 H40B . . 109.5 ?
H40A C40 H40B . . 109.5 ?
C39 C40 H40C . . 109.5 ?
H40A C40 H40C . . 109.5 ?
H40B C40 H40C . . 109.5 ?
C39 C41 H41A . . 109.5 ?
C39 C41 H41B . . 109.5 ?
H41A C41 H41B . . 109.5 ?
C39 C41 H41C . . 109.5 ?
H41A C41 H41C . . 109.5 ?
H41B C41 H41C . . 109.5 ?
C39 C42 H42A . . 109.5 ?
C39 C42 H42B . . 109.5 ?
H42A C42 H42B . . 109.5 ?
C39 C42 H42C . . 109.5 ?
H42A C42 H42C . . 109.5 ?
H42B C42 H42C . . 109.5 ?

loop_
_geom_bond_atom_site_label_1
_geom_bond_atom_site_label_2
_geom_bond_site_symmetry_2
_geom_bond_distance
_geom_bond_publ_flag
P1 O2 . 1.4559(16) ?
P1 O4 . 1.5655(16) ?
P1 O3 . 1.5712(15) ?
P1 O1 . 1.5713(17) ?
O1 C4 . 1.417(3) ?
O3 C15 . 1.421(2) ?
O4 C29 . 1.434(3) ?
C1 C2 . 1.372(3) ?
C1 C6 . 1.401(3) ?
C1 C7 . 1.540(3) ?
C2 C3 . 1.384(3) ?
C2 H2 . 0.93 ?
C3 C4 . 1.382(3) ?
C3 H3 . 0.93 ?
C4 C5 . 1.396(3) ?
C5 C6 . 1.400(3) ?
C5 C11 . 1.548(3) ?
C6 H6 . 0.93 ?
C7 C8A . 1.475(9) ?
C7 C10 . 1.506(9) ?
C7 C9A . 1.517(8) ?
C7 C10A . 1.538(9) ?
C7 C8 . 1.540(8) ?
C7 C9 . 1.546(7) ?
C8 H8A . 0.96 ?
C8 H8B . 0.96 ?
C8 H8C . 0.96 ?
C9 H9A . 0.96 ?
C9 H9B . 0.96 ?
C9 H9C . 0.96 ?
C10 H10A . 0.96 ?
C10 H10B . 0.96 ?
C10 H10C . 0.96 ?
C8A H8AA . 0.96 ?
C8A H8AB . 0.96 ?
C8A H8AC . 0.96 ?
C9A H9AA . 0.96 ?
C9A H9AB . 0.96 ?
C9A H9AC . 0.96 ?
C10A H10D . 0.96 ?
C10A H10E . 0.96 ?
C10A H10F . 0.96 ?
C11 C12 . 1.527(4) ?
C11 C14 . 1.528(4) ?
C11 C13 . 1.533(4) ?
C12 H12A . 0.96 ?
C12 H12B . 0.96 ?
C12 H12C . 0.96 ?
C13 H13A . 0.96 ?
C13 H13B . 0.96 ?
C13 H13C . 0.96 ?
C14 H14A . 0.96 ?
C14 H14B . 0.96 ?
C14 H14C . 0.96 ?
C15 C16 . 1.376(3) ?
C15 C20 . 1.399(3) ?
C16 C17 . 1.383(3) ?
C16 H16 . 0.9300 ?
C17 C18 . 1.380(3) ?
C17 H17 . 0.9300 ?
C18 C19 . 1.399(3) ?
C18 C21 . 1.542(3) ?
C19 C20 . 1.401(3) ?
C19 H19 . 0.9300 ?
C20 C25 . 1.545(3) ?
C21 C22A . 1.472(9) ?
C21 C24A . 1.483(10) ?
C21 C22 . 1.509(5) ?
C21 C24 . 1.516(5) ?
C21 C23 . 1.543(6) ?
C21 C23A . 1.559(10) ?
C22 H22A . 0.96 ?
C22 H22B . 0.96 ?
C22 H22C . 0.96 ?
C23 H23A . 0.96 ?
C23 H23B . 0.96 ?
C23 H23C . 0.96 ?
C24 H24A . 0.96 ?
C24 H24B . 0.96 ?
C24 H24C . 0.96 ?
C22A H22D . 0.96 ?
C22A H22E . 0.96 ?
C22A H22F . 0.96 ?
C23A H23D . 0.96 ?
C23A H23E . 0.96 ?
C23A H23F . 0.96 ?
C24A H24D . 0.96 ?
C24A H24E . 0.96 ?
C24A H24F . 0.96 ?
C25 C27 . 1.533(4) ?
C25 C26 . 1.540(3) ?
C25 C28 . 1.548(4) ?
C26 H26A . 0.96 ?
C26 H26B . 0.96 ?
C26 H26C . 0.96 ?
C27 H27A . 0.96 ?
C27 H27B . 0.96 ?
C27 H27C . 0.96 ?
C28 H28A . 0.96 ?
C28 H28B . 0.96 ?
C28 H28C . 0.96 ?
C29 C30 . 1.380(3) ?
C29 C34 . 1.403(3) ?
C30 C31 . 1.387(3) ?
C30 H30 . 0.9300 ?
C31 C32 . 1.385(3) ?
C31 H31 . 0.9300 ?
C32 C33 . 1.400(3) ?
C32 C39 . 1.541(3) ?
C33 C34 . 1.395(3) ?
C33 H33 . 0.9300 ?
C34 C35 . 1.547(3) ?
C35 C36 . 1.538(3) ?
C35 C37 . 1.538(4) ?
C35 C38 . 1.542(3) ?
C36 H36A . 0.96 ?
C36 H36B . 0.96 ?
C36 H36C . 0.96 ?
C37 H37A . 0.96 ?
C37 H37B . 0.96 ?
C37 H37C . 0.96 ?
C38 H38A . 0.96 ?
C38 H38B . 0.96 ?
C38 H38C . 0.96 ?
C39 C42 . 1.494(4) ?
C39 C41 . 1.517(4) ?
C39 C40 . 1.530(4) ?
C40 H40A . 0.96 ?
C40 H40B . 0.96 ?
C40 H40C . 0.96 ?
C41 H41A . 0.96 ?
C41 H41B . 0.96 ?
C41 H41C . 0.96 ?
C42 H42A . 0.96 ?
C42 H42B . 0.96 ?
C42 H42C . 0.96 ?

loop_
_geom_hbond_atom_site_label_D
_geom_hbond_atom_site_label_H
_geom_hbond_atom_site_label_A
_geom_hbond_site_symmetry_A
_geom_hbond_distance_DH
_geom_hbond_distance_HA
_geom_hbond_distance_DA
_geom_hbond_angle_DHA
C3 H3 O2 1 0.93 2.32 3.017(3) 132
C12 H12C O1 1 0.96 2.36 3.022(4) 125
C13 H13A O1 1 0.96 2.37 2.996(3) 122
C16 H16 O2 1 0.93 2.38 3.023(3) 126
C27 H27B O3 1 0.96 2.40 3.032(3) 123
C28 H28B O3 1 0.96 2.33 2.990(4) 125
C30 H30 O2 1 0.93 2.32 3.019(3) 132
C36 H36A O4 1 0.96 2.31 2.969(3) 125
C37 H37C O4 1 0.96 2.40 3.044(3) 124

loop_
_geom_torsion_atom_site_label_1
_geom_torsion_atom_site_label_2
_geom_torsion_atom_site_label_3
_geom_torsion_atom_site_label_4
_geom_torsion_site_symmetry_1
_geom_torsion_site_symmetry_2
_geom_torsion_site_symmetry_3
_geom_torsion_site_symmetry_4
_geom_torsion
_geom_torsion_publ_flag
O2 P1 O1 C4 . . . . 36.4(2) ?
O4 P1 O1 C4 . . . . -91.55(18) ?
O3 P1 O1 C4 . . . . 163.67(17) ?
O2 P1 O3 C15 . . . . 39.9(2) ?
O4 P1 O3 C15 . . . . 168.08(18) ?
O1 P1 O3 C15 . . . . -87.66(19) ?
O2 P1 O4 C29 . . . . 35.9(2) ?
O3 P1 O4 C29 . . . . -92.31(18) ?
O1 P1 O4 C29 . . . . 164.32(17) ?
C6 C1 C2 C3 . . . . -0.1(3) ?
C7 C1 C2 C3 . . . . 179.4(2) ?
C1 C2 C3 C4 . . . . -0.5(3) ?
C2 C3 C4 C5 . . . . 1.5(3) ?
C2 C3 C4 O1 . . . . -175.8(2) ?
P1 O1 C4 C3 . . . . -15.8(3) ?
P1 O1 C4 C5 . . . . 166.79(16) ?
C3 C4 C5 C6 . . . . -1.8(3) ?
O1 C4 C5 C6 . . . . 175.57(18) ?
C3 C4 C5 C11 . . . . 177.9(2) ?
O1 C4 C5 C11 . . . . -4.7(3) ?
C4 C5 C6 C1 . . . . 1.2(3) ?
C11 C5 C6 C1 . . . . -178.5(2) ?
C2 C1 C6 C5 . . . . -0.3(3) ?
C7 C1 C6 C5 . . . . -179.8(2) ?
C2 C1 C7 C8A . . . . -96.1(8) ?
C6 C1 C7 C8A . . . . 83.3(8) ?
C2 C1 C7 C10 . . . . 117.5(6) ?
C6 C1 C7 C10 . . . . -63.0(6) ?
C2 C1 C7 C9A . . . . 31.8(8) ?
C6 C1 C7 C9A . . . . -148.8(8) ?
C2 C1 C7 C10A . . . . 144.0(7) ?
C6 C1 C7 C10A . . . . -36.6(7) ?
C2 C1 C7 C8 . . . . -123.4(5) ?
C6 C1 C7 C8 . . . . 56.1(5) ?
C2 C1 C7 C9 . . . . -8.8(7) ?
C6 C1 C7 C9 . . . . 170.6(6) ?
C4 C5 C11 C12 . . . . 63.7(3) ?
C6 C5 C11 C12 . . . . -116.6(3) ?
C4 C5 C11 C14 . . . . -175.4(3) ?
C6 C5 C11 C14 . . . . 4.3(4) ?
C4 C5 C11 C13 . . . . -57.7(3) ?
C6 C5 C11 C13 . . . . 122.0(3) ?
P1 O3 C15 C16 . . . . -3.4(3) ?
P1 O3 C15 C20 . . . . 178.51(16) ?
C20 C15 C16 C17 . . . . 3.6(4) ?
O3 C15 C16 C17 . . . . -174.4(2) ?
C15 C16 C17 C18 . . . . 0.9(4) ?
C16 C17 C18 C19 . . . . -3.6(4) ?
C16 C17 C18 C21 . . . . 176.5(2) ?
C17 C18 C19 C20 . . . . 2.3(4) ?
C21 C18 C19 C20 . . . . -177.9(2) ?
C16 C15 C20 C19 . . . . -4.7(3) ?
O3 C15 C20 C19 . . . . 173.3(2) ?
C16 C15 C20 C25 . . . . 175.0(2) ?
O3 C15 C20 C25 . . . . -6.9(3) ?
C18 C19 C20 C15 . . . . 1.8(4) ?
C18 C19 C20 C25 . . . . -178.0(2) ?
C17 C18 C21 C22A . . . . -72.9(8) ?
C19 C18 C21 C22A . . . . 107.2(8) ?
C17 C18 C21 C24A . . . . 162.2(9) ?
C19 C18 C21 C24A . . . . -17.6(9) ?
C17 C18 C21 C22 . . . . 112.7(4) ?
C19 C18 C21 C22 . . . . -67.1(4) ?
C17 C18 C21 C24 . . . . -9.9(6) ?
C19 C18 C21 C24 . . . . 170.3(5) ?
C17 C18 C21 C23 . . . . -129.3(4) ?
C19 C18 C21 C23 . . . . 50.9(5) ?
C17 C18 C21 C23A . . . . 45.0(7) ?
C19 C18 C21 C23A . . . . -134.8(7) ?
C15 C20 C25 C27 . . . . 65.6(3) ?
C19 C20 C25 C27 . . . . -114.6(3) ?
C15 C20 C25 C26 . . . . -174.0(2) ?
C19 C20 C25 C26 . . . . 5.8(4) ?
C15 C20 C25 C28 . . . . -56.2(3) ?
C19 C20 C25 C28 . . . . 123.5(2) ?
P1 O4 C29 C30 . . . . -18.0(3) ?
P1 O4 C29 C34 . . . . 165.17(15) ?
C34 C29 C30 C31 . . . . 0.0(3) ?
O4 C29 C30 C31 . . . . -176.6(2) ?
C29 C30 C31 C32 . . . . 1.0(4) ?
C30 C31 C32 C33 . . . . -1.0(3) ?
C30 C31 C32 C39 . . . . 177.0(2) ?
C31 C32 C33 C34 . . . . -0.1(3) ?
C39 C32 C33 C34 . . . . -178.1(2) ?
C32 C33 C34 C29 . . . . 1.0(3) ?
C32 C33 C34 C35 . . . . -180.0(2) ?
C30 C29 C34 C33 . . . . -1.0(3) ?
O4 C29 C34 C33 . . . . 175.77(18) ?
C30 C29 C34 C35 . . . . -180.0(2) ?
O4 C29 C34 C35 . . . . -3.2(3) ?
C33 C34 C35 C36 . . . . 124.4(2) ?
C29 C34 C35 C36 . . . . -56.7(3) ?
C33 C34 C35 C37 . . . . -113.1(2) ?
C29 C34 C35 C37 . . . . 65.8(3) ?
C33 C34 C35 C38 . . . . 5.8(3) ?
C29 C34 C35 C38 . . . . -175.3(2) ?
C31 C32 C39 C42 . . . . 17.5(4) ?
C33 C32 C39 C42 . . . . -164.6(3) ?
C31 C32 C39 C41 . . . . -106.1(3) ?
C33 C32 C39 C41 . . . . 71.7(3) ?
C31 C32 C39 C40 . . . . 138.1(3) ?
C33 C32 C39 C40 . . . . -44.0(3) ?
